data_2204063
loop_
_publ_author_name
'Dmitry V. Albov'
'Victor B. Rybakov'
'Eugene V. Babaev'
'Leonid A. Aslanov'

_publ_section_title
;2-(4-Chlorophenyl)-5-methyl-6,7,8,9,10,11-hexahydrocycloocta[<i>e</i>][1,3]oxazolo[3,2-<i>a</i>]pyridin-12-ium
 perchlorate
;
_journal_issue 8
_journal_name_full 'Acta Crystallographica Section E'
_journal_page_first o1301
_journal_page_last o1302
_journal_paper_doi 10.1107/S1600536804014345
_journal_volume 60
_journal_year 2004
_chemical_formula_iupac 'C20 H21 Cl N O +, Cl O4-'
_chemical_formula_moiety 'C20 H21 Cl N O +, Cl O4-'
_chemical_formula_sum 'C20 H21 Cl2 N O5'
_chemical_formula_weight 426.28
_chemical_melting_point 584
_chemical_name_systematic
;
2-(4-Chlorophenyl)-5-methyl-6,7,8,9,10,11-
hexahydrocycloocta[e][1,3]oxazolo[3,2-a]pyridin-12-ium perchlorate
;
_space_group_IT_number 14
_symmetry_cell_setting monoclinic
_symmetry_space_group_name_Hall '-P 2ybc'
_symmetry_space_group_name_H-M 'P 1 21/c 1'
_atom_sites_solution_hydrogens geom
_atom_sites_solution_primary direct
_atom_sites_solution_secondary difmap
_audit_creation_method SHELXL-97
_cell_angle_alpha 90.00
_cell_angle_beta 103.013(9)
_cell_angle_gamma 90.00
_cell_formula_units_Z 4
_cell_length_a 7.8301(9)
_cell_length_b 18.6827(19)
_cell_length_c 13.8840(14)
_cell_measurement_reflns_used 25
_cell_measurement_temperature 293(2)
_cell_measurement_theta_max 34
_cell_measurement_theta_min 30
_cell_volume 1978.9(4)
_computing_cell_refinement 'CAD-4 EXPRESS'
_computing_data_collection 'CAD-4 EXPRESS (Enraf--Nonius, 1994)'
_computing_data_reduction 'XCAD4 (Harms & Wocadlo, 1995)'
_computing_molecular_graphics 'ORTEP-3 for Windows (Farrugia, 1997)'
_computing_publication_material 'WinGX publication routines (Farrugia, 1999)'
_computing_structure_refinement 'SHELXL97 (Sheldrick, 1997)'
_computing_structure_solution 'SHELXS97 (Sheldrick, 1997)'
_diffrn_ambient_temperature 293(2)
_diffrn_measured_fraction_theta_full 0.978
_diffrn_measured_fraction_theta_max 0.978
_diffrn_measurement_device '\k-geometry diffractometer'
_diffrn_measurement_device_type 'Enraf--Nonius CAD-4'
_diffrn_measurement_method 'non-profiled \w/2\t'
_diffrn_radiation_monochromator graphite
_diffrn_radiation_type CuK\a
_diffrn_radiation_wavelength 1.54180
_diffrn_reflns_av_R_equivalents 0.0000
_diffrn_reflns_av_sigmaI/netI 0.0479
_diffrn_reflns_limit_h_max 9
_diffrn_reflns_limit_h_min -9
_diffrn_reflns_limit_k_max 23
_diffrn_reflns_limit_k_min 0
_diffrn_reflns_limit_l_max 17
_diffrn_reflns_limit_l_min 0
_diffrn_reflns_number 3977
_diffrn_reflns_theta_full 74.90
_diffrn_reflns_theta_max 74.90
_diffrn_reflns_theta_min 4.03
_diffrn_standards_decay_% 2
_diffrn_standards_interval_time 60
_diffrn_standards_number 1
_exptl_absorpt_coefficient_mu 3.231
_exptl_absorpt_correction_T_max 0.5502
_exptl_absorpt_correction_T_min 0.4871
_exptl_absorpt_correction_type none
_exptl_crystal_colour colourless
_exptl_crystal_density_diffrn 1.431
_exptl_crystal_density_method 'not measured'
_exptl_crystal_description prism
_exptl_crystal_F_000 888
_exptl_crystal_size_max 0.26
_exptl_crystal_size_mid 0.24
_exptl_crystal_size_min 0.21
_refine_diff_density_max 0.199
_refine_diff_density_min -0.163
_refine_ls_extinction_method none
_refine_ls_goodness_of_fit_ref 0.929
_refine_ls_hydrogen_treatment constr
_refine_ls_matrix_type full
_refine_ls_number_parameters 254
_refine_ls_number_reflns 3977
_refine_ls_number_restraints 1
_refine_ls_restrained_S_all 0.929
_refine_ls_R_factor_all 0.0744
_refine_ls_R_factor_gt 0.0452
_refine_ls_shift/su_max 0.000
_refine_ls_shift/su_mean 0.000
_refine_ls_structure_factor_coef Fsqd
_refine_ls_weighting_details 'calc w = 1/[\s^2^(Fo^2^)+(0.0584P)^2^], where P = (Fo^2^+2Fc^2^)/3'
_refine_ls_weighting_scheme calc
_refine_ls_wR_factor_gt 0.1120
_refine_ls_wR_factor_ref 0.1244
_reflns_number_gt 2581
_reflns_number_total 3977
_reflns_threshold_expression I>2\s(I)
_cod_data_source_file na6346.cif
_cod_data_source_block 2
_cod_original_sg_symbol_H-M 'P 21/c'
_cod_original_formula_sum 'C20 H21 Cl2 N1 O5'
_cod_database_code 2204063
_cod_database_fobs_code 2204063

loop_
_symmetry_equiv_pos_as_xyz
'x, y, z'
'-x, y+1/2, -z+1/2'
'-x, -y, -z'
'x, -y-1/2, z-1/2'

loop_
_atom_site_label
_atom_site_fract_x
_atom_site_fract_y
_atom_site_fract_z
_atom_site_U_iso_or_equiv
_atom_site_adp_type
_atom_site_calc_flag
_atom_site_refinement_flags
_atom_site_occupancy
_atom_site_type_symbol
Cl1 -0.34369(10) 1.00880(5) 0.91991(6) 0.0888(3) Uani d . 1 Cl
N1 0.5028(2) 0.86720(10) 0.72782(14) 0.0503(4) Uani d . 1 N
C2 0.3696(3) 0.85949(13) 0.78085(18) 0.0554(6) Uani d . 1 C
H2 0.3506 0.8198 0.8174 0.067 Uiso calc R 1 H
C3 0.2770(3) 0.91938(13) 0.76874(18) 0.0534(6) Uani d . 1 C
O4 0.3410(2) 0.96593(8) 0.70786(13) 0.0560(4) Uani d . 1 O
C5 0.4801(3) 0.93251(13) 0.68388(18) 0.0523(5) Uani d . 1 C
C6 0.5839(4) 0.95713(14) 0.62524(19) 0.0633(7) Uani d . 1 C
H6 0.5659 1.0021 0.5960 0.076 Uiso calc R 1 H
C7 0.7189(4) 0.91271(15) 0.61006(19) 0.0613(6) Uani d . 1 C
C8 0.7439(4) 0.84640(15) 0.65768(18) 0.0607(6) Uani d . 1 C
C9 0.6388(3) 0.82224(14) 0.71675(18) 0.0569(6) Uani d . 1 C
C10 0.8246(4) 0.93784(16) 0.5396(2) 0.0781(9) Uani d . 1 C
H10A 0.8065 0.9882 0.5282 0.117 Uiso calc R 1 H
H10B 0.7888 0.9126 0.4781 0.117 Uiso calc R 1 H
H10C 0.9466 0.9289 0.5671 0.117 Uiso calc R 1 H
C11 0.8922(4) 0.79813(17) 0.6436(2) 0.0719(8) Uani d . 1 C
H11A 0.9310 0.7691 0.7024 0.086 Uiso calc R 1 H
H11B 0.9902 0.8275 0.6356 0.086 Uiso calc R 1 H
C12 0.8384(4) 0.74893(18) 0.5539(2) 0.0808(9) Uani d . 1 C
H12A 0.8192 0.7780 0.4946 0.097 Uiso calc R 1 H
H12B 0.9352 0.7168 0.5524 0.097 Uiso calc R 1 H
C13 0.6769(5) 0.7047(2) 0.5508(3) 0.0981(11) Uani d . 1 C
H13A 0.5765 0.7365 0.5398 0.118 Uiso calc R 1 H
H13B 0.6612 0.6727 0.4944 0.118 Uiso calc R 1 H
C14 0.6771(6) 0.66256(17) 0.6375(4) 0.1094(13) Uani d . 1 C
H14A 0.7982 0.6558 0.6722 0.131 Uiso calc R 1 H
H14B 0.6306 0.6157 0.6157 0.131 Uiso calc R 1 H
C15 0.5744(5) 0.69086(16) 0.7139(3) 0.1026(12) Uani d U 1 C
H15A 0.4567 0.7036 0.6788 0.123 Uiso calc R 1 H
H15B 0.5645 0.6524 0.7592 0.123 Uiso calc R 1 H
C16 0.6551(4) 0.75408(16) 0.7727(2) 0.0809(8) Uani d U 1 C
H16A 0.6007 0.7600 0.8284 0.097 Uiso calc R 1 H
H16B 0.7785 0.7443 0.7989 0.097 Uiso calc R 1 H
C17 0.1262(3) 0.94248(13) 0.80539(18) 0.0527(5) Uani d . 1 C
C18 0.0419(4) 1.00617(14) 0.7757(2) 0.0633(7) Uani d . 1 C
H18 0.0837 1.0351 0.7316 0.076 Uiso calc R 1 H
C19 -0.1023(4) 1.02839(15) 0.8091(2) 0.0675(7) Uani d . 1 C
H19 -0.1594 1.0709 0.7869 0.081 Uiso calc R 1 H
C20 -0.1593(3) 0.98537(17) 0.8767(2) 0.0674(7) Uani d . 1 C
C21 -0.0754(4) 0.92228(17) 0.9097(2) 0.0736(8) Uani d . 1 C
H21 -0.1154 0.8942 0.9554 0.088 Uiso calc R 1 H
C22 0.0682(4) 0.90099(15) 0.8749(2) 0.0654(7) Uani d . 1 C
H22 0.1263 0.8588 0.8979 0.079 Uiso calc R 1 H
Cl2 0.22564(9) 0.66938(3) 0.92960(5) 0.06249(18) Uani d . 1 Cl
O21 0.2390(4) 0.66159(19) 1.03088(19) 0.1434(13) Uani d . 1 O
O22 0.0624(4) 0.6417(2) 0.8795(3) 0.1717(16) Uani d . 1 O
O23 0.2310(5) 0.74037(17) 0.9149(3) 0.1857(17) Uani d . 1 O
O24 0.3728(5) 0.6382(2) 0.9031(3) 0.1652(14) Uani d . 1 O

loop_
_atom_site_aniso_label
_atom_site_aniso_U_11
_atom_site_aniso_U_22
_atom_site_aniso_U_33
_atom_site_aniso_U_12
_atom_site_aniso_U_13
_atom_site_aniso_U_23
Cl1 0.0607(4) 0.1184(7) 0.0924(5) 0.0066(4) 0.0277(4) -0.0219(5)
N1 0.0486(11) 0.0504(10) 0.0528(11) 0.0002(8) 0.0130(9) -0.0009(9)
C2 0.0537(14) 0.0579(13) 0.0569(13) -0.0063(11) 0.0171(11) 0.0036(12)
C3 0.0454(13) 0.0592(14) 0.0586(13) -0.0031(10) 0.0178(10) 0.0019(12)
O4 0.0530(10) 0.0557(9) 0.0640(10) -0.0012(7) 0.0233(8) 0.0024(8)
C5 0.0535(13) 0.0509(12) 0.0562(12) -0.0060(10) 0.0202(11) -0.0035(11)
C6 0.0736(18) 0.0584(15) 0.0619(14) -0.0062(13) 0.0238(13) -0.0031(13)
C7 0.0696(17) 0.0627(15) 0.0562(13) -0.0159(13) 0.0241(12) -0.0146(13)
C8 0.0613(16) 0.0721(17) 0.0499(12) -0.0025(12) 0.0150(11) -0.0134(13)
C9 0.0528(15) 0.0649(15) 0.0519(12) 0.0002(11) 0.0098(11) -0.0034(12)
C10 0.084(2) 0.083(2) 0.0792(19) -0.0084(17) 0.0436(17) -0.0030(17)
C11 0.0544(16) 0.093(2) 0.0694(17) 0.0025(15) 0.0159(13) -0.0125(16)
C12 0.079(2) 0.087(2) 0.084(2) -0.0060(17) 0.0334(17) -0.0266(18)
C13 0.078(2) 0.101(3) 0.114(3) -0.009(2) 0.019(2) -0.033(2)
C14 0.131(3) 0.063(2) 0.146(4) 0.001(2) 0.056(3) -0.006(2)
C15 0.130(3) 0.0634(17) 0.127(3) -0.0018(19) 0.054(3) 0.0243(17)
C16 0.089(2) 0.0842(18) 0.0748(19) 0.0195(16) 0.0290(16) 0.0247(15)
C17 0.0425(12) 0.0596(14) 0.0584(13) -0.0007(10) 0.0167(10) -0.0093(12)
C18 0.0689(18) 0.0611(15) 0.0648(15) -0.0030(13) 0.0249(13) -0.0056(13)
C19 0.0683(18) 0.0631(16) 0.0719(16) 0.0065(13) 0.0178(14) -0.0050(14)
C20 0.0502(15) 0.086(2) 0.0642(15) 0.0049(14) 0.0099(12) -0.0158(15)
C21 0.0631(18) 0.093(2) 0.0692(17) -0.0117(16) 0.0241(14) 0.0009(17)
C22 0.0707(18) 0.0570(14) 0.0745(17) 0.0073(13) 0.0288(14) 0.0093(14)
Cl2 0.0703(4) 0.0549(3) 0.0664(4) 0.0012(3) 0.0240(3) 0.0039(3)
O21 0.113(2) 0.245(4) 0.0742(15) 0.044(2) 0.0253(15) 0.036(2)
O22 0.139(3) 0.225(4) 0.157(3) -0.082(3) 0.046(2) -0.086(3)
O23 0.183(4) 0.091(2) 0.278(5) -0.005(2) 0.040(3) 0.052(3)
O24 0.166(3) 0.184(3) 0.173(3) 0.052(3) 0.097(3) -0.016(3)

loop_
_atom_type_symbol
_atom_type_description
_atom_type_scat_dispersion_real
_atom_type_scat_dispersion_imag
_atom_type_scat_source
C C 0.0181 0.0091 'International Tables Vol C Tables 4.2.6.8 and 6.1.1.4'
H H 0.0000 0.0000 'International Tables Vol C Tables 4.2.6.8 and 6.1.1.4'
Cl Cl 0.3639 0.7018 'International Tables Vol C Tables 4.2.6.8 and 6.1.1.4'
N N 0.0311 0.0180 'International Tables Vol C Tables 4.2.6.8 and 6.1.1.4'
O O 0.0492 0.0322 'International Tables Vol C Tables 4.2.6.8 and 6.1.1.4'

loop_
_geom_angle_atom_site_label_1
_geom_angle_atom_site_label_2
_geom_angle_atom_site_label_3
_geom_angle
_geom_angle_publ_flag
C5 N1 C9 121.2(2) y
C5 N1 C2 106.75(19) y
C9 N1 C2 132.0(2) y
C3 C2 N1 107.2(2) y
C3 C2 H2 126.4 n
N1 C2 H2 126.4 n
C2 C3 O4 110.2(2) y
C2 C3 C17 132.2(2) y
O4 C3 C17 117.5(2) y
C5 O4 C3 106.34(18) y
C6 C5 N1 122.7(2) y
C6 C5 O4 127.8(2) y
N1 C5 O4 109.50(19) y
C5 C6 C7 117.8(3) y
C5 C6 H6 121.1 n
C7 C6 H6 121.1 n
C6 C7 C8 119.1(2) y
C6 C7 C10 117.5(3) y
C8 C7 C10 123.4(3) y
C9 C8 C7 122.6(3) y
C9 C8 C11 117.7(3) y
C7 C8 C11 119.7(2) y
C8 C9 N1 116.6(2) y
C8 C9 C16 127.4(3) y
N1 C9 C16 116.0(2) y
C7 C10 H10A 109.5 n
C7 C10 H10B 109.5 n
H10A C10 H10B 109.5 n
C7 C10 H10C 109.5 n
H10A C10 H10C 109.5 n
H10B C10 H10C 109.5 n
C8 C11 C12 112.6(2) y
C8 C11 H11A 109.1 n
C12 C11 H11A 109.1 n
C8 C11 H11B 109.1 n
C12 C11 H11B 109.1 n
H11A C11 H11B 107.8 n
C13 C12 C11 115.5(3) y
C13 C12 H12A 108.4 n
C11 C12 H12A 108.4 n
C13 C12 H12B 108.4 n
C11 C12 H12B 108.4 n
H12A C12 H12B 107.5 n
C14 C13 C12 115.8(3) y
C14 C13 H13A 108.3 n
C12 C13 H13A 108.3 n
C14 C13 H13B 108.3 n
C12 C13 H13B 108.3 n
H13A C13 H13B 107.4 n
C13 C14 C15 118.7(3) y
C13 C14 H14A 107.6 n
C15 C14 H14A 107.6 n
C13 C14 H14B 107.6 n
C15 C14 H14B 107.6 n
H14A C14 H14B 107.1 n
C16 C15 C14 114.9(3) y
C16 C15 H15A 108.6 n
C14 C15 H15A 108.6 n
C16 C15 H15B 108.6 n
C14 C15 H15B 108.6 n
H15A C15 H15B 107.5 n
C9 C16 C15 114.7(3) y
C9 C16 H16A 108.6 n
C15 C16 H16A 108.6 n
C9 C16 H16B 108.6 n
C15 C16 H16B 108.6 n
H16A C16 H16B 107.6 n
C18 C17 C22 118.6(2) n
C18 C17 C3 121.6(2) y
C22 C17 C3 119.7(2) y
C19 C18 C17 122.2(3) n
C19 C18 H18 118.9 n
C17 C18 H18 118.9 n
C18 C19 C20 117.8(3) n
C18 C19 H19 121.1 n
C20 C19 H19 121.1 n
C21 C20 C19 121.4(3) n
C21 C20 Cl1 118.1(2) n
C19 C20 Cl1 120.5(2) n
C20 C21 C22 119.7(3) n
C20 C21 H21 120.2 n
C22 C21 H21 120.2 n
C21 C22 C17 120.1(3) n
C21 C22 H22 119.9 n
C17 C22 H22 119.9 n
O23 Cl2 O21 105.0(2) y
O23 Cl2 O22 110.1(3) y
O21 Cl2 O22 108.3(2) y
O23 Cl2 O24 108.2(2) y
O21 Cl2 O24 109.9(2) y
O22 Cl2 O24 115.0(2) y

loop_
_geom_bond_atom_site_label_1
_geom_bond_atom_site_label_2
_geom_bond_distance
_geom_bond_publ_flag
Cl1 C20 1.740(3) y
N1 C5 1.358(3) y
N1 C9 1.392(3) y
N1 C2 1.413(3) y
C2 C3 1.323(3) y
C2 H2 0.9300 n
C3 O4 1.383(3) y
C3 C17 1.453(3) y
O4 C5 1.360(3) y
C5 C6 1.354(3) y
C6 C7 1.397(4) y
C6 H6 0.9300 n
C7 C8 1.397(4) y
C7 C10 1.493(3) y
C8 C9 1.363(4) y
C8 C11 1.517(4) y
C9 C16 1.482(4) y
C10 H10A 0.9600 n
C10 H10B 0.9600 n
C10 H10C 0.9600 n
C11 C12 1.529(4) y
C11 H11A 0.9700 n
C11 H11B 0.9700 n
C12 C13 1.503(4) y
C12 H12A 0.9700 n
C12 H12B 0.9700 n
C13 C14 1.439(5) y
C13 H13A 0.9700 n
C13 H13B 0.9700 n
C14 C15 1.560(5) y
C14 H14A 0.9700 n
C14 H14B 0.9700 n
C15 C16 1.493(4) y
C15 H15A 0.9700 n
C15 H15B 0.9700 n
C16 H16A 0.9700 n
C16 H16B 0.9700 n
C17 C18 1.378(3) y
C17 C22 1.392(3) y
C18 C19 1.377(4) y
C18 H18 0.9300 n
C19 C20 1.384(4) y
C19 H19 0.9300 n
C20 C21 1.377(4) y
C21 C22 1.378(4) y
C21 H21 0.9300 n
C22 H22 0.9300 n
Cl2 O23 1.344(3) y
Cl2 O21 1.394(3) y
Cl2 O22 1.409(3) y
Cl2 O24 1.412(3) y

loop_
_cod_related_entry_id
_cod_related_entry_database
_cod_related_entry_code
1 ChemSpider 21130585
